data_4335170
loop_
_publ_author_name
'Ra\'ul Huerta-Lavorie'
'Diego Solis-Ibarra'
'Dana Victoria B\'aez-Rodr\'iguez'
'Marisol Reyes-Lezama'
'M. de las Nieves Zavala-Segovia'
'Vojtech Jancik'

_publ_section_title
;
 Heterometallic Alumo- and Gallodisilicates with M(O-Si-O)2M' and
 [M(O-Si-O)2]2M' Cores (M = Al, Ga; M' = Ti, Zr, Hf)
;
_journal_name_full 'Inorganic Chemistry'
_journal_page_first 6934
_journal_page_last 6943
_journal_paper_doi 10.1021/ic400156n
_journal_volume 52
_journal_year 2013
_chemical_formula_moiety 'C45 H79 Al N2 O8 Si2'
_chemical_formula_sum 'C45 H79 Al N2 O8 Si2'
_chemical_formula_weight 859.26
_chemical_name_systematic
;
 ?
;
_space_group_IT_number 14
_symmetry_cell_setting monoclinic
_symmetry_space_group_name_Hall '-P 2yn'
_symmetry_space_group_name_H-M 'P 1 21/n 1'
_atom_sites_solution_hydrogens geom
_atom_sites_solution_primary direct
_atom_sites_solution_secondary difmap
_audit_creation_method SHELXL-97
_cell_angle_alpha 90.00
_cell_angle_beta 103.98(2)
_cell_angle_gamma 90.00
_cell_formula_units_Z 4
_cell_length_a 14.278(2)
_cell_length_b 20.082(3)
_cell_length_c 17.910(2)
_cell_measurement_reflns_used 8771
_cell_measurement_temperature 100(2)
_cell_measurement_theta_max 25.04
_cell_measurement_theta_min 1.55
_cell_volume 4983.2(12)
_computing_cell_refinement 'Bruker AXS SAINT (v 7.01A, Bruker 2003)'
_computing_data_collection 'SMART V 5.625 (Bruker, 1999)'
_computing_data_reduction 'Bruker AXS SAINT (v 7.01A, Bruker 2003)'
_computing_molecular_graphics 'Bruker AXS SHELXTL (v 6.12)'
_computing_publication_material 'SHELXL-97 (Sheldrick, 1997)'
_computing_structure_refinement 'SHELXL-97 (Sheldrick, 1997)'
_computing_structure_solution 'SHELXS-97 (Sheldrick, 1990)'
_diffrn_ambient_temperature 100(2)
_diffrn_detector_area_resol_mean 0.661
_diffrn_measured_fraction_theta_full 0.995
_diffrn_measured_fraction_theta_max 0.995
_diffrn_measurement_device_type 'Bruker Smart Apex CCD diffractometer'
_diffrn_measurement_method 'omega scan'
_diffrn_radiation_monochromator graphite
_diffrn_radiation_source 'fine-focus sealed tube'
_diffrn_radiation_type MoK\a
_diffrn_radiation_wavelength 0.71073
_diffrn_reflns_av_R_equivalents 0.0384
_diffrn_reflns_av_sigmaI/netI 0.0325
_diffrn_reflns_limit_h_max 16
_diffrn_reflns_limit_h_min -16
_diffrn_reflns_limit_k_max 23
_diffrn_reflns_limit_k_min -23
_diffrn_reflns_limit_l_max 21
_diffrn_reflns_limit_l_min -21
_diffrn_reflns_number 38132
_diffrn_reflns_theta_full 25.04
_diffrn_reflns_theta_max 25.04
_diffrn_reflns_theta_min 1.55
_diffrn_standards_number 0
_exptl_absorpt_coefficient_mu 0.138
_exptl_absorpt_correction_T_max 0.9699
_exptl_absorpt_correction_T_min 0.9582
_exptl_absorpt_correction_type multi-scan
_exptl_absorpt_process_details 'Sadabs, Sheldrick 2007'
_exptl_crystal_colour COLORLESS
_exptl_crystal_density_diffrn 1.145
_exptl_crystal_description PRISM
_exptl_crystal_F_000 1872
_exptl_crystal_size_max 0.33
_exptl_crystal_size_mid 0.32
_exptl_crystal_size_min 0.25
_refine_diff_density_max 0.408
_refine_diff_density_min -0.323
_refine_diff_density_rms 0.053
_refine_ls_extinction_method none
_refine_ls_goodness_of_fit_ref 1.090
_refine_ls_hydrogen_treatment mixed
_refine_ls_matrix_type full
_refine_ls_number_parameters 662
_refine_ls_number_reflns 8771
_refine_ls_number_restraints 783
_refine_ls_restrained_S_all 1.138
_refine_ls_R_factor_all 0.0624
_refine_ls_R_factor_gt 0.0529
_refine_ls_shift/su_max 0.001
_refine_ls_shift/su_mean 0.000
_refine_ls_structure_factor_coef Fsqd
_refine_ls_weighting_details 'calc w=1/[\s^2^(Fo^2^)+(0.0532P)^2^+4.0427P] where P=(Fo^2^+2Fc^2^)/3'
_refine_ls_weighting_scheme calc
_refine_ls_wR_factor_gt 0.1231
_refine_ls_wR_factor_ref 0.1285
_reflns_number_gt 7525
_reflns_number_total 8771
_reflns_threshold_expression >2sigma(I)
_cod_data_source_file ic400156n_si_002_01.cif
_cod_data_source_block Compound1
_cod_database_code 4335170

loop_
_symmetry_equiv_pos_as_xyz
'x, y, z'
'-x+1/2, y+1/2, -z+1/2'
'-x, -y, -z'
'x-1/2, -y-1/2, z-1/2'

loop_
_atom_site_label
_atom_site_type_symbol
_atom_site_fract_x
_atom_site_fract_y
_atom_site_fract_z
_atom_site_U_iso_or_equiv
_atom_site_adp_type
_atom_site_occupancy
_atom_site_symmetry_multiplicity
_atom_site_calc_flag
_atom_site_refinement_flags
_atom_site_disorder_assembly
_atom_site_disorder_group
Al1 Al 1.04389(5) 0.74373(3) 0.29552(4) 0.01834(16) Uani 1 1 d . . .
Si1 Si 0.84763(5) 0.70096(3) 0.35018(4) 0.02498(17) Uani 1 1 d D . .
Si2 Si 0.92905(4) 0.84858(3) 0.18585(4) 0.02129(16) Uani 1 1 d D . .
O1 O 0.94346(12) 0.71790(8) 0.32409(9) 0.0265(4) Uani 1 1 d . . .
O2 O 0.79253(14) 0.63503(9) 0.30631(11) 0.0386(5) Uani 1 1 d D . .
H2 H 0.775(2) 0.6420(12) 0.2602(5) 0.058 Uiso 1 1 d D . .
O5 O 1.01933(11) 0.80219(8) 0.22475(9) 0.0226(3) Uani 1 1 d D C .
O6 O 0.82603(12) 0.81269(9) 0.18368(9) 0.0290(4) Uani 1 1 d D C .
H6 H 0.8192(18) 0.8066(15) 0.2278(8) 0.043 Uiso 1 1 d D . .
O8 O 0.92357(11) 0.86312(8) 0.09546(9) 0.0263(4) Uani 1 1 d . C .
N1 N 1.10845(13) 0.66754(9) 0.27125(10) 0.0207(4) Uani 1 1 d . . .
N2 N 1.13845(13) 0.77283(9) 0.38265(11) 0.0212(4) Uani 1 1 d . . .
C1 C 1.1818(2) 0.56007(12) 0.32136(15) 0.0334(6) Uani 1 1 d . . .
H1A H 1.2131 0.5566 0.2785 0.050 Uiso 1 1 calc R . .
H1B H 1.1227 0.5332 0.3101 0.050 Uiso 1 1 calc R . .
H1C H 1.2258 0.5437 0.3685 0.050 Uiso 1 1 calc R . .
C2 C 1.15690(16) 0.63181(12) 0.33203(14) 0.0244(5) Uani 1 1 d . . .
C3 C 1.18495(17) 0.65833(12) 0.40605(14) 0.0265(5) Uani 1 1 d D . .
H3A H 1.2147(17) 0.6267(12) 0.4428(13) 0.032 Uiso 1 1 d D . .
C4 C 1.18489(17) 0.72508(12) 0.42922(13) 0.0249(5) Uani 1 1 d . . .
C5 C 1.24174(19) 0.74133(13) 0.50900(14) 0.0329(6) Uani 1 1 d . . .
H5A H 1.2769 0.7831 0.5082 0.049 Uiso 1 1 calc R . .
H5B H 1.2878 0.7054 0.5280 0.049 Uiso 1 1 calc R . .
H5C H 1.1977 0.7461 0.5430 0.049 Uiso 1 1 calc R . .
C6 C 1.10432(17) 0.64248(11) 0.19447(13) 0.0228(5) Uani 1 1 d . . .
C7 C 1.02247(17) 0.60776(12) 0.15292(13) 0.0255(5) Uani 1 1 d . . .
C8 C 1.0218(2) 0.58606(13) 0.07853(14) 0.0322(6) Uani 1 1 d . . .
H8A H 0.9668 0.5631 0.0495 0.039 Uiso 1 1 calc R . .
C9 C 1.0983(2) 0.59701(14) 0.04640(15) 0.0372(6) Uani 1 1 d . . .
H9A H 1.0964 0.5816 -0.0041 0.045 Uiso 1 1 calc R . .
C10 C 1.1784(2) 0.63066(13) 0.08820(16) 0.0353(6) Uani 1 1 d . . .
H10A H 1.2315 0.6380 0.0658 0.042 Uiso 1 1 calc R . .
C11 C 1.18347(18) 0.65415(12) 0.16220(15) 0.0292(5) Uani 1 1 d . . .
C12 C 1.27393(18) 0.69049(15) 0.20469(16) 0.0371(6) Uani 1 1 d . . .
H12A H 1.2617 0.7086 0.2535 0.045 Uiso 1 1 calc R . .
C13 C 1.2976(2) 0.74906(15) 0.15820(18) 0.0445(7) Uani 1 1 d . . .
H13A H 1.2426 0.7797 0.1462 0.067 Uiso 1 1 calc R . .
H13B H 1.3109 0.7326 0.1103 0.067 Uiso 1 1 calc R . .
H13C H 1.3545 0.7725 0.1883 0.067 Uiso 1 1 calc R . .
C14 C 1.3598(2) 0.64338(18) 0.2262(2) 0.0599(9) Uani 1 1 d D . .
H14A H 1.3440 0.6063 0.2566 0.090 Uiso 1 1 calc R . .
H14B H 1.4159 0.6675 0.2566 0.090 Uiso 1 1 calc R . .
H14C H 1.3748 0.6261 0.1793 0.090 Uiso 1 1 calc R . .
C15 C 0.93610(17) 0.59204(12) 0.18510(14) 0.0267(5) Uani 1 1 d . . .
H15A H 0.9491 0.6098 0.2388 0.032 Uiso 1 1 calc R . .
C16 C 0.84571(19) 0.62713(15) 0.13694(15) 0.0371(6) Uani 1 1 d . . .
H16A H 0.8490 0.6748 0.1492 0.056 Uiso 1 1 calc R . .
H16B H 0.7879 0.6079 0.1489 0.056 Uiso 1 1 calc RD . .
H16C H 0.8426 0.6211 0.0821 0.056 Uiso 1 1 calc R . .
C17 C 0.9192(2) 0.51695(13) 0.18812(17) 0.0390(7) Uani 1 1 d . . .
H17A H 0.9789 0.4951 0.2156 0.059 Uiso 1 1 calc R . .
H17B H 0.8995 0.4993 0.1356 0.059 Uiso 1 1 calc R . .
H17C H 0.8682 0.5084 0.2150 0.059 Uiso 1 1 calc R . .
C18 C 1.15260(17) 0.84223(12) 0.40705(13) 0.0245(5) Uani 1 1 d . . .
C19 C 1.10107(18) 0.86959(12) 0.45709(14) 0.0289(5) Uani 1 1 d . . .
C20 C 1.1185(2) 0.93581(13) 0.47951(15) 0.0363(6) Uani 1 1 d . . .
H20A H 1.0842 0.9551 0.5134 0.044 Uiso 1 1 calc R . .
C21 C 1.1844(2) 0.97374(14) 0.45361(17) 0.0420(7) Uani 1 1 d . . .
H21A H 1.1960 1.0185 0.4703 0.050 Uiso 1 1 calc R . .
C22 C 1.2335(2) 0.94678(13) 0.40351(16) 0.0375(6) Uani 1 1 d . . .
H22A H 1.2783 0.9735 0.3855 0.045 Uiso 1 1 calc R . .
C23 C 1.21869(18) 0.88099(12) 0.37868(14) 0.0290(5) Uani 1 1 d . . .
C24 C 1.27460(18) 0.85222(13) 0.32351(15) 0.0312(6) Uani 1 1 d . . .
H24A H 1.2309 0.8205 0.2884 0.037 Uiso 1 1 calc R . .
C25 C 1.3055(2) 0.90580(14) 0.27342(17) 0.0420(7) Uani 1 1 d . . .
H25A H 1.2500 0.9341 0.2507 0.063 Uiso 1 1 calc R . .
H25B H 1.3292 0.8845 0.2323 0.063 Uiso 1 1 calc R . .
H25C H 1.3569 0.9330 0.3052 0.063 Uiso 1 1 calc R . .
C26 C 1.36315(19) 0.81296(15) 0.36690(17) 0.0397(7) Uani 1 1 d . . .
H26A H 1.3421 0.7740 0.3915 0.059 Uiso 1 1 calc R . .
H26B H 1.4035 0.8415 0.4063 0.059 Uiso 1 1 calc R . .
H26C H 1.4005 0.7983 0.3306 0.059 Uiso 1 1 calc R . .
C27 C 1.02589(19) 0.83109(14) 0.48679(15) 0.0341(6) Uani 1 1 d . . .
H27A H 1.0268 0.7837 0.4697 0.041 Uiso 1 1 calc R . .
C28 C 0.9252(2) 0.85940(16) 0.4531(2) 0.0481(8) Uani 1 1 d . . .
H28A H 0.9107 0.8571 0.3968 0.072 Uiso 1 1 calc R . .
H28B H 0.9229 0.9059 0.4692 0.072 Uiso 1 1 calc R . .
H28C H 0.8774 0.8333 0.4717 0.072 Uiso 1 1 calc R . .
C29 C 1.0481(2) 0.83227(16) 0.57520(17) 0.0475(8) Uani 1 1 d . . .
H29A H 1.1139 0.8162 0.5964 0.071 Uiso 1 1 calc R . .
H29B H 1.0023 0.8034 0.5927 0.071 Uiso 1 1 calc R . .
H29C H 1.0422 0.8779 0.5928 0.071 Uiso 1 1 calc R . .
O3 O 0.86596(13) 0.68632(9) 0.44132(10) 0.0344(4) Uani 1 1 d DU A .
C30 C 0.9071(2) 0.62777(13) 0.48536(15) 0.0406(6) Uani 1 1 d DU . .
C31 C 0.9592(3) 0.58352(16) 0.4396(2) 0.0547(10) Uani 0.959(4) 1 d PDU A 1
H31A H 0.9121 0.5635 0.3965 0.082 Uiso 0.959(4) 1 calc PR A 1
H31B H 0.9938 0.5483 0.4730 0.082 Uiso 0.959(4) 1 calc PR A 1
H31C H 1.0053 0.6103 0.4198 0.082 Uiso 0.959(4) 1 calc PR A 1
C32 C 0.8251(3) 0.59109(18) 0.5058(2) 0.0577(10) Uani 0.959(4) 1 d PDU A 1
H32A H 0.7789 0.5770 0.4586 0.087 Uiso 0.959(4) 1 calc PR A 1
H32B H 0.7928 0.6205 0.5354 0.087 Uiso 0.959(4) 1 calc PR A 1
H32C H 0.8501 0.5518 0.5368 0.087 Uiso 0.959(4) 1 calc PR A 1
C33 C 0.9779(3) 0.65347(18) 0.55669(19) 0.0587(10) Uani 0.959(4) 1 d PDU A 1
H33A H 0.9455 0.6857 0.5829 0.088 Uiso 0.959(4) 1 calc PR A 1
H33B H 1.0323 0.6751 0.5419 0.088 Uiso 0.959(4) 1 calc PR A 1
H33C H 1.0018 0.6162 0.5914 0.088 Uiso 0.959(4) 1 calc PR A 1
C31A C 1.0095(14) 0.6184(19) 0.479(3) 0.050(6) Uani 0.041(4) 1 d PDU A 2
H31D H 1.0095 0.5919 0.4326 0.076 Uiso 0.041(4) 1 calc PR A 2
H31E H 1.0468 0.5952 0.5243 0.076 Uiso 0.041(4) 1 calc PR A 2
H31F H 1.0386 0.6620 0.4743 0.076 Uiso 0.041(4) 1 calc PR A 2
C32A C 0.846(3) 0.5681(9) 0.454(2) 0.055(7) Uani 0.041(4) 1 d PDU A 2
H32D H 0.7831 0.5832 0.4230 0.083 Uiso 0.041(4) 1 calc PR A 2
H32E H 0.8355 0.5410 0.4971 0.083 Uiso 0.041(4) 1 calc PR A 2
H32F H 0.8783 0.5414 0.4223 0.083 Uiso 0.041(4) 1 calc PR A 2
C33A C 0.904(4) 0.6403(16) 0.5683(7) 0.043(6) Uani 0.041(4) 1 d PDU A 2
H33D H 0.9472 0.6087 0.6018 0.065 Uiso 0.041(4) 1 calc PR A 2
H33E H 0.8384 0.6346 0.5739 0.065 Uiso 0.041(4) 1 calc PR A 2
H33F H 0.9262 0.6859 0.5827 0.065 Uiso 0.041(4) 1 calc PR A 2
O4 O 0.77789(11) 0.76602(8) 0.32744(9) 0.0284(4) Uani 1 1 d D B .
C34 C 0.67746(17) 0.77607(12) 0.32814(14) 0.0308(6) Uani 1 1 d DU . .
C35 C 0.6660(3) 0.85009(17) 0.3400(2) 0.0429(10) Uani 0.766(4) 1 d PDU B 1
H35A H 0.6855 0.8749 0.2992 0.064 Uiso 0.766(4) 1 calc PR B 1
H35B H 0.7066 0.8633 0.3901 0.064 Uiso 0.766(4) 1 calc PR B 1
H35C H 0.5983 0.8599 0.3385 0.064 Uiso 0.766(4) 1 calc PR B 1
C36 C 0.6180(2) 0.7555(2) 0.24978(19) 0.0428(10) Uani 0.766(4) 1 d PDU B 1
H36A H 0.6292 0.7082 0.2413 0.064 Uiso 0.766(4) 1 calc PR B 1
H36B H 0.6369 0.7822 0.2100 0.064 Uiso 0.766(4) 1 calc PR B 1
H36C H 0.5494 0.7626 0.2472 0.064 Uiso 0.766(4) 1 calc PR B 1
C37 C 0.6507(2) 0.7366(2) 0.3912(2) 0.0390(10) Uani 0.766(4) 1 d PDU B 1
H37A H 0.6595 0.6890 0.3829 0.059 Uiso 0.766(4) 1 calc PR B 1
H37B H 0.5830 0.7451 0.3910 0.059 Uiso 0.766(4) 1 calc PR B 1
H37C H 0.6920 0.7499 0.4410 0.059 Uiso 0.766(4) 1 calc PR B 1
C35A C 0.6772(8) 0.8133(6) 0.4021(5) 0.049(3) Uani 0.234(4) 1 d PDU B 2
H35D H 0.7149 0.8544 0.4044 0.073 Uiso 0.234(4) 1 calc PR B 2
H35E H 0.7059 0.7852 0.4465 0.073 Uiso 0.234(4) 1 calc PR B 2
H35F H 0.6107 0.8244 0.4031 0.073 Uiso 0.234(4) 1 calc PR B 2
C36A C 0.6273(8) 0.8164(6) 0.2591(6) 0.050(3) Uani 0.234(4) 1 d PDU B 2
H36D H 0.6293 0.7922 0.2120 0.075 Uiso 0.234(4) 1 calc PR B 2
H36E H 0.6599 0.8594 0.2597 0.075 Uiso 0.234(4) 1 calc PR B 2
H36F H 0.5599 0.8238 0.2606 0.075 Uiso 0.234(4) 1 calc PR B 2
C37A C 0.6247(7) 0.7105(4) 0.3301(7) 0.044(3) Uani 0.234(4) 1 d PDU B 2
H37D H 0.6249 0.6848 0.2836 0.066 Uiso 0.234(4) 1 calc PR B 2
H37E H 0.5580 0.7195 0.3323 0.066 Uiso 0.234(4) 1 calc PR B 2
H37F H 0.6573 0.6850 0.3756 0.066 Uiso 0.234(4) 1 calc PR B 2
O7 O 0.9399(3) 0.91680(15) 0.2354(2) 0.0341(6) Uani 0.816(7) 1 d PDU C 1
C38 C 0.8843(3) 0.97810(14) 0.2220(2) 0.0385(7) Uani 0.816(7) 1 d PDU C 1
C39 C 0.9286(3) 1.02327(18) 0.1732(3) 0.0524(11) Uani 0.816(7) 1 d PDU C 1
H39A H 0.9203 1.0038 0.1218 0.079 Uiso 0.816(7) 1 calc PR C 1
H39B H 0.9976 1.0286 0.1970 0.079 Uiso 0.816(7) 1 calc PR C 1
H39C H 0.8969 1.0669 0.1690 0.079 Uiso 0.816(7) 1 calc PR C 1
C40 C 0.7786(3) 0.9649(2) 0.1817(2) 0.0449(9) Uani 0.816(7) 1 d PDU C 1
H40A H 0.7749 0.9455 0.1309 0.067 Uiso 0.816(7) 1 calc PR C 1
H40B H 0.7427 1.0070 0.1758 0.067 Uiso 0.816(7) 1 calc PR C 1
H40C H 0.7507 0.9339 0.2126 0.067 Uiso 0.816(7) 1 calc PR C 1
C41 C 0.8898(4) 1.0069(3) 0.3009(3) 0.0637(13) Uani 0.816(7) 1 d PDU C 1
H41A H 0.8625 0.9751 0.3314 0.095 Uiso 0.816(7) 1 calc PR C 1
H41B H 0.8531 1.0486 0.2957 0.095 Uiso 0.816(7) 1 calc PR C 1
H41C H 0.9574 1.0157 0.3267 0.095 Uiso 0.816(7) 1 calc PR C 1
O7A O 0.9450(12) 0.9150(6) 0.2387(10) 0.0385(16) Uani 0.184(7) 1 d PDU C 2
C38A C 0.8934(7) 0.9764(3) 0.2338(7) 0.0425(14) Uani 0.184(7) 1 d PDU C 2
C39A C 0.9640(9) 1.0309(6) 0.2291(11) 0.052(2) Uani 0.184(7) 1 d PDU C 2
H39D H 0.9909 1.0234 0.1844 0.078 Uiso 0.184(7) 1 calc PR C 2
H39E H 1.0163 1.0309 0.2760 0.078 Uiso 0.184(7) 1 calc PR C 2
H39F H 0.9308 1.0740 0.2238 0.078 Uiso 0.184(7) 1 calc PR C 2
C40A C 0.8101(11) 0.9778(9) 0.1639(10) 0.058(3) Uani 0.184(7) 1 d PDU C 2
H40D H 0.7695 0.9385 0.1640 0.087 Uiso 0.184(7) 1 calc PR C 2
H40E H 0.8348 0.9777 0.1174 0.087 Uiso 0.184(7) 1 calc PR C 2
H40F H 0.7719 1.0182 0.1649 0.087 Uiso 0.184(7) 1 calc PR C 2
C41A C 0.8608(15) 0.9828(9) 0.3079(9) 0.049(2) Uani 0.184(7) 1 d PDU C 2
H41D H 0.8118 0.9489 0.3091 0.074 Uiso 0.184(7) 1 calc PR C 2
H41E H 0.8333 1.0271 0.3106 0.074 Uiso 0.184(7) 1 calc PR C 2
H41F H 0.9162 0.9764 0.3518 0.074 Uiso 0.184(7) 1 calc PR C 2
C42 C 0.99909(18) 0.86148(13) 0.05451(14) 0.0306(6) Uani 1 1 d . . .
C43 C 0.9559(2) 0.89274(17) -0.02362(16) 0.0458(8) Uani 1 1 d . C .
H43A H 0.8995 0.8669 -0.0503 0.069 Uiso 1 1 calc R . .
H43B H 1.0041 0.8929 -0.0543 0.069 Uiso 1 1 calc R . .
H43C H 0.9361 0.9386 -0.0165 0.069 Uiso 1 1 calc R . .
C44 C 1.0859(2) 0.90105(16) 0.09831(17) 0.0430(7) Uani 1 1 d . C .
H44A H 1.1128 0.8798 0.1482 0.064 Uiso 1 1 calc R . .
H44B H 1.0659 0.9466 0.1065 0.064 Uiso 1 1 calc R . .
H44C H 1.1351 0.9022 0.0685 0.064 Uiso 1 1 calc R . .
C45 C 1.0261(2) 0.78909(15) 0.04480(16) 0.0405(7) Uani 1 1 d . C .
H45A H 1.0517 0.7691 0.0955 0.061 Uiso 1 1 calc R . .
H45B H 1.0753 0.7872 0.0150 0.061 Uiso 1 1 calc R . .
H45C H 0.9687 0.7645 0.0177 0.061 Uiso 1 1 calc R . .

loop_
_atom_site_aniso_label
_atom_site_aniso_U_11
_atom_site_aniso_U_22
_atom_site_aniso_U_33
_atom_site_aniso_U_23
_atom_site_aniso_U_13
_atom_site_aniso_U_12
Al1 0.0192(3) 0.0157(3) 0.0198(3) -0.0002(3) 0.0041(3) 0.0007(3)
Si1 0.0278(4) 0.0209(3) 0.0285(4) -0.0004(3) 0.0112(3) -0.0023(3)
Si2 0.0238(3) 0.0179(3) 0.0215(3) 0.0010(2) 0.0043(3) 0.0001(3)
O1 0.0288(9) 0.0225(9) 0.0292(9) 0.0006(7) 0.0090(7) 0.0002(7)
O2 0.0433(11) 0.0303(10) 0.0450(11) -0.0068(9) 0.0163(9) -0.0120(8)
O5 0.0246(8) 0.0215(8) 0.0213(8) 0.0016(6) 0.0051(7) -0.0006(7)
O6 0.0269(9) 0.0352(10) 0.0248(9) 0.0062(8) 0.0062(7) -0.0010(7)
O8 0.0260(8) 0.0267(9) 0.0258(9) 0.0043(7) 0.0055(7) 0.0006(7)
N1 0.0224(10) 0.0169(10) 0.0224(10) -0.0009(8) 0.0046(8) 0.0030(8)
N2 0.0233(10) 0.0167(10) 0.0227(10) -0.0009(8) 0.0039(8) 0.0005(8)
C1 0.0393(15) 0.0215(13) 0.0365(14) 0.0014(11) 0.0039(12) 0.0074(11)
C2 0.0223(12) 0.0197(12) 0.0311(13) 0.0023(10) 0.0062(10) 0.0009(9)
C3 0.0277(13) 0.0236(13) 0.0259(12) 0.0067(10) 0.0018(10) 0.0051(10)
C4 0.0229(12) 0.0278(13) 0.0234(12) 0.0019(10) 0.0043(10) 0.0006(10)
C5 0.0369(14) 0.0315(14) 0.0258(13) -0.0003(11) -0.0012(11) 0.0048(11)
C6 0.0267(12) 0.0159(11) 0.0254(12) -0.0011(9) 0.0058(10) 0.0057(9)
C7 0.0306(13) 0.0182(12) 0.0274(12) -0.0008(10) 0.0065(10) 0.0030(10)
C8 0.0409(15) 0.0253(13) 0.0291(13) -0.0071(10) 0.0060(11) -0.0045(11)
C9 0.0519(17) 0.0332(15) 0.0304(14) -0.0092(11) 0.0175(13) 0.0002(13)
C10 0.0399(15) 0.0323(15) 0.0394(15) -0.0025(12) 0.0205(12) 0.0043(12)
C11 0.0295(13) 0.0261(13) 0.0337(14) -0.0011(11) 0.0109(11) 0.0060(10)
C12 0.0268(13) 0.0479(17) 0.0392(15) -0.0051(13) 0.0131(12) -0.0051(12)
C13 0.0387(16) 0.0438(17) 0.0538(18) -0.0062(14) 0.0163(14) -0.0081(13)
C14 0.0349(17) 0.066(2) 0.077(2) 0.0105(19) 0.0092(16) 0.0012(16)
C15 0.0288(13) 0.0228(13) 0.0279(12) -0.0031(10) 0.0055(10) -0.0007(10)
C16 0.0294(14) 0.0457(17) 0.0327(14) -0.0028(12) 0.0005(11) 0.0025(12)
C17 0.0442(16) 0.0295(15) 0.0460(16) -0.0047(12) 0.0159(13) -0.0086(12)
C18 0.0268(12) 0.0196(12) 0.0230(12) -0.0021(9) -0.0022(10) 0.0017(10)
C19 0.0315(13) 0.0258(13) 0.0262(13) -0.0031(10) 0.0007(10) 0.0018(11)
C20 0.0423(16) 0.0310(15) 0.0337(14) -0.0097(11) 0.0057(12) 0.0043(12)
C21 0.0548(18) 0.0208(14) 0.0481(17) -0.0088(12) 0.0079(14) -0.0059(13)
C22 0.0443(16) 0.0261(14) 0.0400(15) -0.0022(12) 0.0058(13) -0.0088(12)
C23 0.0319(13) 0.0233(13) 0.0281(13) 0.0009(10) -0.0001(10) -0.0029(10)
C24 0.0335(14) 0.0272(14) 0.0324(13) -0.0012(11) 0.0068(11) -0.0082(11)
C25 0.0495(17) 0.0356(16) 0.0420(16) -0.0001(13) 0.0128(13) -0.0146(13)
C26 0.0330(15) 0.0434(17) 0.0419(16) -0.0010(13) 0.0077(12) -0.0032(12)
C27 0.0353(14) 0.0333(15) 0.0351(14) -0.0116(11) 0.0111(12) -0.0013(12)
C28 0.0352(15) 0.0443(18) 0.065(2) -0.0217(15) 0.0116(14) -0.0018(13)
C29 0.0551(19) 0.0519(19) 0.0402(16) -0.0114(14) 0.0210(14) -0.0102(15)
O3 0.0436(11) 0.0287(10) 0.0346(10) 0.0058(8) 0.0162(8) 0.0056(8)
C30 0.0504(16) 0.0315(15) 0.0420(15) 0.0147(12) 0.0150(13) 0.0055(12)
C31 0.067(2) 0.0347(18) 0.071(2) 0.0227(16) 0.0331(19) 0.0196(16)
C32 0.068(2) 0.053(2) 0.059(2) 0.0214(17) 0.0295(18) -0.0048(17)
C33 0.063(2) 0.051(2) 0.0536(19) 0.0177(16) -0.0005(16) 0.0096(17)
C31A 0.056(7) 0.037(14) 0.062(14) 0.008(14) 0.021(9) 0.016(7)
C32A 0.071(12) 0.034(6) 0.055(13) 0.014(10) 0.006(14) -0.001(10)
C33A 0.045(13) 0.043(14) 0.042(5) 0.017(6) 0.011(9) 0.001(14)
O4 0.0259(9) 0.0308(10) 0.0303(9) 0.0024(7) 0.0105(7) 0.0009(7)
C34 0.0228(12) 0.0383(14) 0.0329(13) -0.0008(11) 0.0096(10) 0.0013(11)
C35 0.0314(19) 0.0374(19) 0.062(3) -0.0003(17) 0.0149(18) 0.0078(16)
C36 0.0293(19) 0.066(3) 0.0332(18) -0.0011(17) 0.0079(15) -0.0016(18)
C37 0.0298(18) 0.052(2) 0.040(2) 0.0099(17) 0.0170(16) 0.0061(16)
C35A 0.042(6) 0.054(7) 0.050(5) -0.015(5) 0.012(5) 0.002(5)
C36A 0.035(6) 0.063(7) 0.052(5) 0.014(5) 0.010(5) 0.008(5)
C37A 0.036(6) 0.045(5) 0.052(7) -0.004(4) 0.014(5) -0.001(4)
O7 0.0461(13) 0.0204(10) 0.0315(12) -0.0026(9) 0.0011(10) 0.0067(9)
C38 0.0529(15) 0.0204(13) 0.0431(16) -0.0008(12) 0.0130(13) 0.0098(12)
C39 0.053(2) 0.0272(17) 0.078(3) 0.0123(17) 0.018(2) 0.0047(15)
C40 0.0439(15) 0.031(2) 0.062(2) 0.0044(16) 0.0176(15) 0.0107(14)
C41 0.092(3) 0.040(3) 0.0548(19) -0.0134(17) 0.0111(18) 0.023(2)
O7A 0.052(3) 0.022(2) 0.039(3) -0.002(3) 0.004(3) 0.009(2)
C38A 0.056(3) 0.023(2) 0.047(2) -0.001(2) 0.009(2) 0.011(2)
C39A 0.068(5) 0.023(3) 0.068(6) 0.004(5) 0.023(4) 0.011(4)
C40A 0.069(5) 0.038(5) 0.059(4) 0.003(5) -0.001(4) 0.023(4)
C41A 0.060(5) 0.033(6) 0.057(4) 0.001(4) 0.019(4) 0.014(5)
C42 0.0301(13) 0.0371(15) 0.0258(13) 0.0068(11) 0.0093(11) -0.0010(11)
C43 0.0430(16) 0.063(2) 0.0347(15) 0.0195(14) 0.0154(13) 0.0021(15)
C44 0.0319(15) 0.0464(18) 0.0507(17) 0.0089(14) 0.0103(13) -0.0062(13)
C45 0.0446(16) 0.0468(18) 0.0320(14) -0.0030(13) 0.0130(13) 0.0089(13)

loop_
_atom_type_symbol
_atom_type_description
_atom_type_scat_dispersion_real
_atom_type_scat_dispersion_imag
_atom_type_scat_source
C C 0.0033 0.0016 'International Tables Vol C Tables 4.2.6.8 and 6.1.1.4'
H H 0.0000 0.0000 'International Tables Vol C Tables 4.2.6.8 and 6.1.1.4'
N N 0.0061 0.0033 'International Tables Vol C Tables 4.2.6.8 and 6.1.1.4'
O O 0.0106 0.0060 'International Tables Vol C Tables 4.2.6.8 and 6.1.1.4'
Al Al 0.0645 0.0514 'International Tables Vol C Tables 4.2.6.8 and 6.1.1.4'
Si Si 0.0817 0.0704 'International Tables Vol C Tables 4.2.6.8 and 6.1.1.4'

loop_
_geom_angle_atom_site_label_1
_geom_angle_atom_site_label_2
_geom_angle_atom_site_label_3
_geom_angle
O5 Al1 O1 113.22(8)
O5 Al1 N1 114.31(8)
O1 Al1 N1 108.24(9)
O5 Al1 N2 112.27(9)
O1 Al1 N2 109.18(8)
N1 Al1 N2 98.58(9)
O1 Si1 O3 113.31(10)
O1 Si1 O4 105.81(9)
O3 Si1 O4 109.72(9)
O1 Si1 O2 112.35(9)
O3 Si1 O2 106.18(10)
O4 Si1 O2 109.47(10)
O5 Si2 O7A 103.9(3)
O5 Si2 O7 106.99(12)
O5 Si2 O8 112.09(9)
O7A Si2 O8 113.5(8)
O7 Si2 O8 111.6(2)
O5 Si2 O6 112.25(9)
O7A Si2 O6 112.2(9)
O7 Si2 O6 110.7(2)
O8 Si2 O6 103.25(9)
Si1 O1 Al1 174.74(12)
H2 O2 Si1 110.0(18)
Si2 O5 Al1 136.30(10)
H6 O6 Si2 110.9(17)
C42 O8 Si2 129.70(15)
C2 N1 C6 118.43(18)
C2 N1 Al1 115.42(15)
C6 N1 Al1 125.99(14)
C4 N2 C18 119.08(19)
C4 N2 Al1 116.13(16)
C18 N2 Al1 124.14(15)
N1 C2 C3 122.6(2)
N1 C2 C1 119.8(2)
C3 C2 C1 117.6(2)
C2 C3 C4 128.7(2)
N2 C4 C3 122.4(2)
N2 C4 C5 120.7(2)
C3 C4 C5 116.8(2)
C11 C6 C7 120.7(2)
C11 C6 N1 118.6(2)
C7 C6 N1 120.7(2)
C8 C7 C6 118.1(2)
C8 C7 C15 118.6(2)
C6 C7 C15 123.3(2)
C9 C8 C7 121.8(2)
C8 C9 C10 119.4(2)
C9 C10 C11 121.8(2)
C10 C11 C6 118.2(2)
C10 C11 C12 118.8(2)
C6 C11 C12 123.0(2)
C11 C12 C14 111.3(2)
C11 C12 C13 111.8(2)
C14 C12 C13 110.2(2)
C7 C15 C17 111.6(2)
C7 C15 C16 109.9(2)
C17 C15 C16 110.7(2)
C19 C18 C23 121.0(2)
C19 C18 N2 120.6(2)
C23 C18 N2 118.4(2)
C20 C19 C18 118.2(2)
C20 C19 C27 118.5(2)
C18 C19 C27 123.3(2)
C21 C20 C19 121.4(3)
C20 C21 C22 120.0(3)
C21 C22 C23 121.3(3)
C22 C23 C18 118.1(2)
C22 C23 C24 120.2(2)
C18 C23 C24 121.7(2)
C23 C24 C25 112.5(2)
C23 C24 C26 111.3(2)
C25 C24 C26 109.8(2)
C19 C27 C28 110.5(2)
C19 C27 C29 111.4(2)
C28 C27 C29 109.9(2)
C30 O3 Si1 129.71(16)
O3 C30 C32 106.9(2)
O3 C30 C31A 109.2(10)
C32 C30 C31A 141.9(12)
O3 C30 C32A 108.5(10)
C31A C30 C32A 111.1(10)
O3 C30 C33 106.3(2)
C32 C30 C33 111.2(3)
C31A C30 C33 69(2)
C32A C30 C33 142.3(12)
O3 C30 C33A 107.1(9)
C32 C30 C33A 69(2)
C31A C30 C33A 110.7(10)
C32A C30 C33A 110.1(10)
O3 C30 C31 111.4(2)
C32 C30 C31 110.9(3)
C32A C30 C31 70(2)
C33 C30 C31 109.9(3)
C33A C30 C31 139.2(11)
C34 O4 Si1 130.79(15)
O4 C34 C37 111.4(2)
O4 C34 C36A 110.0(5)
C37 C34 C36A 138.0(5)
O4 C34 C36 106.7(2)
C37 C34 C36 111.5(3)
C36A C34 C36 48.4(5)
O4 C34 C35 106.2(2)
C37 C34 C35 110.8(3)
C36A C34 C35 62.8(6)
C36 C34 C35 110.1(3)
O4 C34 C37A 112.1(5)
C37 C34 C37A 46.3(5)
C36A C34 C37A 110.1(6)
C36 C34 C37A 67.3(5)
C35 C34 C37A 140.7(5)
O4 C34 C35A 106.6(5)
C37 C34 C35A 63.3(5)
C36A C34 C35A 110.5(6)
C36 C34 C35A 145.5(5)
C35 C34 C35A 51.2(5)
C37A C34 C35A 107.5(6)
C38 O7 Si2 130.5(2)
O7 C38 C39 108.5(3)
O7 C38 C41 105.5(3)
C39 C38 C41 112.2(3)
O7 C38 C40 111.7(3)
C39 C38 C40 109.6(3)
C41 C38 C40 109.3(3)
C38A O7A Si2 132.7(6)
O7A C38A C40A 111.1(7)
O7A C38A C39A 106.8(9)
C40A C38A C39A 110.2(9)
O7A C38A C41A 106.4(9)
C40A C38A C41A 112.3(9)
C39A C38A C41A 109.8(8)
O8 C42 C44 110.0(2)
O8 C42 C43 105.7(2)
C44 C42 C43 111.0(2)
O8 C42 C45 108.7(2)
C44 C42 C45 111.1(2)
C43 C42 C45 110.2(2)

loop_
_geom_bond_atom_site_label_1
_geom_bond_atom_site_label_2
_geom_bond_distance
Al1 O5 1.7007(16)
Al1 O1 1.7152(17)
Al1 N1 1.8903(19)
Al1 N2 1.892(2)
Si1 O1 1.5858(17)
Si1 O3 1.6165(18)
Si1 O4 1.6335(18)
Si1 O2 1.6403(19)
Si2 O5 1.6066(17)
Si2 O7A 1.620(2)
Si2 O7 1.6198(18)
Si2 O8 1.6281(17)
Si2 O6 1.6301(18)
O2 H2 0.815(10)
O6 H6 0.829(10)
O8 C42 1.443(3)
N1 C2 1.347(3)
N1 C6 1.452(3)
N2 C4 1.337(3)
N2 C18 1.460(3)
C1 C2 1.507(3)
C2 C3 1.395(3)
C3 C4 1.403(4)
C4 C5 1.499(3)
C6 C11 1.408(3)
C6 C7 1.409(3)
C7 C8 1.400(3)
C7 C15 1.515(3)
C8 C9 1.370(4)
C9 C10 1.383(4)
C10 C11 1.392(4)
C11 C12 1.518(4)
C12 C14 1.523(4)
C12 C13 1.525(4)
C15 C17 1.530(4)
C15 C16 1.539(3)
C18 C19 1.402(3)
C18 C23 1.409(3)
C19 C20 1.394(4)
C19 C27 1.519(4)
C20 C21 1.375(4)
C21 C22 1.376(4)
C22 C23 1.394(4)
C23 C24 1.526(4)
C24 C25 1.532(4)
C24 C26 1.533(4)
C27 C28 1.528(4)
C27 C29 1.538(4)
O3 C30 1.458(3)
C30 C32 1.502(4)
C30 C31A 1.507(7)
C30 C32A 1.510(7)
C30 C33 1.515(4)
C30 C33A 1.516(7)
C30 C31 1.519(4)
O4 C34 1.451(3)
C34 C37 1.504(4)
C34 C36A 1.507(6)
C34 C36 1.512(4)
C34 C35 1.516(4)
C34 C37A 1.521(6)
C34 C35A 1.523(6)
O7 C38 1.453(3)
C38 C39 1.502(4)
C38 C41 1.511(4)
C38 C40 1.529(4)
O7A C38A 1.428(6)
C38A C40A 1.503(7)
C38A C39A 1.505(7)
C38A C41A 1.514(7)
C42 C44 1.521(4)
C42 C43 1.522(4)
C42 C45 1.525(4)

loop_
_geom_hbond_atom_site_label_D
_geom_hbond_atom_site_label_H
_geom_hbond_atom_site_label_A
_geom_hbond_distance_DH
_geom_hbond_distance_HA
_geom_hbond_distance_DA
_geom_hbond_angle_DHA
O6 H6 O4 0.829(10) 2.169(12) 2.972(2) 163(3)
